data_7029720
loop_
_publ_author_name
'Tamang, Sem Raj'
'Son, Jung-Ho'
'Hoefelmeyer, James D'

_publ_section_title
;
 Preparation of RHgCl via transmetalation of (8-quinolyl)SnMe3 and
 redistribution to R2Hg (R = 8-quinolyl): a highly distorted
 diorganomercury(ii) with 84 degree C-Hg-C angle.
;
_journal_issue 19
_journal_name_full 'Dalton transactions (Cambridge, England : 2003)'
_journal_page_first 7139
_journal_page_last 7145
_journal_paper_doi 10.1039/c4dt00384e
_journal_volume 43
_journal_year 2014
_chemical_formula_moiety 'C9 H6 Cl Hg N'
_chemical_formula_sum 'C9 H6 Cl Hg N'
_chemical_formula_weight 364.19
_chemical_name_common Chloro-8-quinolylmercury(II)
_chemical_name_systematic
;
 ?
;
_space_group_crystal_system monoclinic
_space_group_IT_number 14
_space_group_name_Hall '-P 2ybc'
_space_group_name_H-M_alt 'P 1 21/c 1'
_symmetry_space_group_name_Hall '-P 2ybc'
_symmetry_space_group_name_H-M 'P 1 21/c 1'
_atom_sites_solution_hydrogens geom
_audit_creation_method SHELXL-2013
_cell_angle_alpha 90.000(5)
_cell_angle_beta 91.253(5)
_cell_angle_gamma 90.000(5)
_cell_formula_units_Z 4
_cell_length_a 10.133(5)
_cell_length_b 4.048(5)
_cell_length_c 21.799(5)
_cell_measurement_reflns_used 3950
_cell_measurement_temperature 100(2)
_cell_measurement_theta_max 25.42
_cell_measurement_theta_min 2.72
_cell_volume 893.9(12)
_computing_cell_refinement 'Bruker XSCANS'
_computing_data_collection 'Bruker XSCANS'
_computing_data_reduction 'Bruker SHELXTL'
_computing_molecular_graphics 'Bruker SHELXTL'
_computing_publication_material 'Bruker SHELXTL'
_computing_structure_refinement 'Bruker SHELXTL'
_computing_structure_solution 'Bruker SHELXTL'
_diffrn_ambient_temperature 100(2)
_diffrn_measured_fraction_theta_full 0.999
_diffrn_measured_fraction_theta_max 0.996
_diffrn_measurement_device_type 'Bruker P4'
_diffrn_measurement_method '\w scans'
_diffrn_radiation_monochromator graphite
_diffrn_radiation_source 'sealed tube'
_diffrn_radiation_type MoK\a
_diffrn_radiation_wavelength 0.71073
_diffrn_reflns_av_R_equivalents 0.0254
_diffrn_reflns_av_unetI/netI 0.0203
_diffrn_reflns_Laue_measured_fraction_full 0.999
_diffrn_reflns_Laue_measured_fraction_max 0.996
_diffrn_reflns_limit_h_max 12
_diffrn_reflns_limit_h_min -12
_diffrn_reflns_limit_k_max 4
_diffrn_reflns_limit_k_min -4
_diffrn_reflns_limit_l_max 26
_diffrn_reflns_limit_l_min -26
_diffrn_reflns_number 8065
_diffrn_reflns_point_group_measured_fraction_full 0.999
_diffrn_reflns_point_group_measured_fraction_max 0.996
_diffrn_reflns_theta_full 25.242
_diffrn_reflns_theta_max 25.323
_diffrn_reflns_theta_min 1.869
_diffrn_standards_decay_% 0
_diffrn_standards_interval_count 0
_diffrn_standards_number 0
_exptl_absorpt_coefficient_mu 17.453
_exptl_absorpt_correction_T_max 0.175
_exptl_absorpt_correction_T_min 0.049
_exptl_absorpt_correction_type multi-scan
_exptl_absorpt_process_details SADABS
_exptl_crystal_colour colorless
_exptl_crystal_density_diffrn 2.706
_exptl_crystal_description block
_exptl_crystal_F_000 656
_exptl_crystal_size_max 0.340
_exptl_crystal_size_mid 0.160
_exptl_crystal_size_min 0.100
_refine_diff_density_max 3.721
_refine_diff_density_min -0.873
_refine_diff_density_rms 0.166
_refine_ls_extinction_method none
_refine_ls_goodness_of_fit_ref 1.059
_refine_ls_hydrogen_treatment constr
_refine_ls_matrix_type full
_refine_ls_number_parameters 109
_refine_ls_number_reflns 1612
_refine_ls_number_restraints 0
_refine_ls_restrained_S_all 1.059
_refine_ls_R_factor_all 0.0295
_refine_ls_R_factor_gt 0.0255
_refine_ls_shift/su_max 0.000
_refine_ls_shift/su_mean 0.000
_refine_ls_structure_factor_coef Fsqd
_refine_ls_weighting_details 'w=1/[\s^2^(Fo^2^)+(0.0320P)^2^+6.5617P] where P=(Fo^2^+2Fc^2^)/3'
_refine_ls_weighting_scheme calc
_refine_ls_wR_factor_gt 0.0624
_refine_ls_wR_factor_ref 0.0650
_reflns_Friedel_coverage 0.000
_reflns_number_gt 1402
_reflns_number_total 1612
_reflns_threshold_expression 'I > 2\s(I)'
_cod_data_source_file c4dt00384e2.cif
_cod_data_source_block shelx
_cod_depositor_comments
;Adding full bibliography for
 ./tmp-cod-update-bibliographies-12899/cifs/7029720.cif.
;
_cod_database_code 7029720
_shelx_space_group_comment
;
The symmetry employed for this shelxl refinement is uniquely defined
by the following loop, which should always be used as a source of
symmetry information in preference to the above space-group names.
They are only intended as comments.
;
_shelx_estimated_absorpt_t_min 0.066
_shelx_estimated_absorpt_t_max 0.274
_shelxl_version_number 2013-4

loop_
_space_group_symop_operation_xyz
'x, y, z'
'-x, y+1/2, -z+1/2'
'-x, -y, -z'
'x, -y-1/2, z-1/2'

loop_
_atom_site_label
_atom_site_type_symbol
_atom_site_fract_x
_atom_site_fract_y
_atom_site_fract_z
_atom_site_U_iso_or_equiv
_atom_site_adp_type
_atom_site_occupancy
_atom_site_site_symmetry_order
_atom_site_calc_flag
_atom_site_refinement_flags_posn
_atom_site_refinement_flags_adp
Hg1 Hg 0.05526(2) -0.24886(6) 0.92194(2) 0.01751(11) Uani 1 1 d . .
Cl1 Cl -0.13729(14) 0.0776(4) 0.93463(6) 0.0179(3) Uani 1 1 d . .
C9 C 0.2325(6) -0.6265(15) 0.8410(3) 0.0154(12) Uani 1 1 d . .
C5 C 0.4493(6) -0.8704(16) 0.8648(3) 0.0201(13) Uani 1 1 d . .
H5 H 0.5251 -0.9791 0.8525 0.024 Uiso 1 1 calc R U
C2 C 0.1387(6) -0.6296(16) 0.7434(3) 0.0195(13) Uani 1 1 d . .
H2 H 0.0716 -0.5650 0.7162 0.023 Uiso 1 1 calc R U
C7 C 0.3243(6) -0.5982(17) 0.9444(3) 0.0206(13) Uani 1 1 d . .
H7 H 0.3182 -0.5327 0.9852 0.025 Uiso 1 1 calc R U
C8 C 0.2223(6) -0.5257(14) 0.9034(3) 0.0167(13) Uani 1 1 d . .
C4 C 0.3484(6) -0.9033(17) 0.7588(3) 0.0200(13) Uani 1 1 d . .
H4 H 0.4194 -1.0236 0.7443 0.024 Uiso 1 1 calc R U
N1 N 0.1295(4) -0.5426(12) 0.8011(2) 0.0158(10) Uani 1 1 d . .
C6 C 0.4389(7) -0.7725(15) 0.9251(3) 0.0239(15) Uani 1 1 d . .
H6 H 0.5066 -0.8199 0.9532 0.029 Uiso 1 1 calc R U
C10 C 0.3463(6) -0.8079(13) 0.8214(3) 0.0140(12) Uani 1 1 d . .
C3 C 0.2464(6) -0.8188(15) 0.7196(3) 0.0202(14) Uani 1 1 d . .
H3 H 0.2467 -0.8824 0.6786 0.024 Uiso 1 1 calc R U

loop_
_atom_site_aniso_label
_atom_site_aniso_U_11
_atom_site_aniso_U_22
_atom_site_aniso_U_33
_atom_site_aniso_U_23
_atom_site_aniso_U_13
_atom_site_aniso_U_12
Hg1 0.02049(16) 0.01770(16) 0.01460(16) -0.00232(9) 0.00612(10) -0.00224(9)
Cl1 0.0234(7) 0.0152(7) 0.0152(7) -0.0030(6) 0.0081(5) 0.0002(6)
C9 0.017(3) 0.011(3) 0.019(3) 0.003(2) 0.006(2) -0.004(2)
C5 0.020(3) 0.014(3) 0.026(3) 0.003(3) 0.002(3) -0.001(3)
C2 0.021(3) 0.017(3) 0.020(3) -0.005(3) -0.002(2) -0.004(3)
C7 0.022(3) 0.022(3) 0.018(3) 0.002(3) 0.003(2) -0.005(3)
C8 0.023(3) 0.007(3) 0.020(3) 0.000(2) 0.006(2) -0.006(2)
C4 0.015(3) 0.019(3) 0.027(3) 0.001(3) 0.011(2) -0.001(3)
N1 0.011(2) 0.017(3) 0.020(3) 0.001(2) 0.0023(19) -0.005(2)
C6 0.022(3) 0.025(4) 0.024(3) 0.011(3) -0.003(3) -0.002(3)
C10 0.016(3) 0.005(3) 0.022(3) 0.004(2) 0.006(2) -0.003(2)
C3 0.022(3) 0.019(3) 0.019(3) -0.002(2) 0.004(3) -0.004(3)

loop_
_atom_type_symbol
_atom_type_description
_atom_type_scat_dispersion_real
_atom_type_scat_dispersion_imag
_atom_type_scat_source
C C 0.0033 0.0016 'International Tables Vol C Tables 4.2.6.8 and 6.1.1.4'
H H 0.0000 0.0000 'International Tables Vol C Tables 4.2.6.8 and 6.1.1.4'
N N 0.0061 0.0033 'International Tables Vol C Tables 4.2.6.8 and 6.1.1.4'
Cl Cl 0.1484 0.1585 'International Tables Vol C Tables 4.2.6.8 and 6.1.1.4'
Sn Sn -0.6537 1.4246 'International Tables Vol C Tables 4.2.6.8 and 6.1.1.4'
Hg Hg -2.3894 9.2266 'International Tables Vol C Tables 4.2.6.8 and 6.1.1.4'

loop_
_geom_angle_atom_site_label_1
_geom_angle_atom_site_label_2
_geom_angle_atom_site_label_3
_geom_angle
C8 Hg1 Cl1 175.42(16)
N1 C9 C8 117.4(5)
N1 C9 C10 122.4(5)
C8 C9 C10 120.2(5)
C6 C5 C10 121.0(6)
C6 C5 H5 119.5
C10 C5 H5 119.5
N1 C2 C3 124.0(6)
N1 C2 H2 118.0
C3 C2 H2 118.0
C8 C7 C6 120.9(6)
C8 C7 H7 119.5
C6 C7 H7 119.5
C7 C8 C9 119.2(6)
C7 C8 Hg1 126.1(5)
C9 C8 Hg1 114.6(4)
C3 C4 C10 120.3(6)
C3 C4 H4 119.8
C10 C4 H4 119.8
C2 N1 C9 117.9(5)
C5 C6 C7 120.2(6)
C5 C6 H6 119.9
C7 C6 H6 119.9
C5 C10 C4 124.6(6)
C5 C10 C9 118.5(6)
C4 C10 C9 116.9(5)
C4 C3 C2 118.4(6)
C4 C3 H3 120.8
C2 C3 H3 120.8

loop_
_geom_bond_atom_site_label_1
_geom_bond_atom_site_label_2
_geom_bond_distance
Hg1 C8 2.077(6)
Hg1 Cl1 2.3776(19)
C9 N1 1.386(7)
C9 C8 1.426(8)
C9 C10 1.440(8)
C5 C6 1.378(10)
C5 C10 1.416(9)
C5 H5 0.9300
C2 N1 1.311(8)
C2 C3 1.439(9)
C2 H2 0.9300
C7 C8 1.383(8)
C7 C6 1.431(9)
C7 H7 0.9300
C4 C3 1.370(9)
C4 C10 1.420(9)
C4 H4 0.9300
C6 H6 0.9300
C3 H3 0.9300
